data_4342620
loop_
_publ_author_name
'Han, Jing'
'Nishihara, Sadafumi'
'Inoue, Katsuya'
'Kurmoo, Mohamedally'

_publ_section_title
;
 High Magnetic Hardness for the Canted Antiferromagnetic, Ferroelectric,
 and Ferroelastic Layered Perovskite-like (C2H5NH3)2[Fe(II)Cl4].
;
_journal_issue 6
_journal_name_full 'Inorganic chemistry'
_journal_page_first 2866
_journal_page_last 2874
_journal_paper_doi 10.1021/ic5030229
_journal_volume 54
_journal_year 2015
_chemical_formula_moiety 'Cl4 Fe, 2(C2 H8 N)'
_chemical_formula_sum 'C4 H16 Cl4 Fe N2'
_chemical_formula_weight 289.84
_chemical_name_systematic
; 
 ? 
;
_space_group_IT_number 61
_symmetry_cell_setting orthorhombic
_symmetry_space_group_name_Hall '-P 2bc 2ac'
_symmetry_space_group_name_H-M 'P c a b'
_atom_sites_solution_hydrogens geom
_atom_sites_solution_primary direct
_atom_sites_solution_secondary difmap
_audit_creation_method SHELXL-97
_cell_angle_alpha 90.00
_cell_angle_beta 90.00
_cell_angle_gamma 90.00
_cell_formula_units_Z 4
_cell_length_a 7.101
_cell_length_b 7.298
_cell_length_c 21.660
_cell_measurement_reflns_used 5174
_cell_measurement_temperature 110(2)
_cell_measurement_theta_max 28.88
_cell_measurement_theta_min 1.88
_cell_volume 1122.488
_computing_cell_refinement 'APEX2 (Bruker AXS, 2006)'
_computing_data_collection 'APEX2 (Bruker AXS, 2006)'
_computing_data_reduction 'SAINT (Bruker AXS, 2004)'ELXS-97 (Sheldrick, 1990)'
_computing_structure_refinement 'SHELXL-97 (Sheldrick, 1997)'
_diffrn_ambient_temperature 110(2)
_diffrn_measured_fraction_theta_full 0.992
_diffrn_measured_fraction_theta_max 0.929
_diffrn_measurement_device_type 'phi and omega scans'
_diffrn_radiation_monochromator 'Bruker APEXII CCD area detector'
_diffrn_radiation_source 'Bruker TXS fine-focus rotating anode'
_diffrn_radiation_type MoK\a
_diffrn_radiation_wavelength 0.71073
_diffrn_reflns_av_R_equivalents 0.0688
_diffrn_reflns_av_sigmaI/netI 0.0712
_diffrn_reflns_limit_h_max 9
_diffrn_reflns_limit_h_min -7
_diffrn_reflns_limit_k_max 9
_diffrn_reflns_limit_k_min -9
_diffrn_reflns_limit_l_max 28
_diffrn_reflns_limit_l_min -23
_diffrn_reflns_number 5174
_diffrn_reflns_theta_full 25.00
_diffrn_reflns_theta_max 28.88
_diffrn_reflns_theta_min 1.88
_exptl_absorpt_coefficient_mu 2.244
_exptl_absorpt_correction_T_max 0.9565
_exptl_absorpt_correction_T_min 0.4672
_exptl_absorpt_correction_type multi-scan
_exptl_absorpt_process_details 'SADABS Sheldrick 1996'
_exptl_crystal_colour 'pale yellow'
_exptl_crystal_density_diffrn 1.715
_exptl_crystal_density_method 'not measured'
_exptl_crystal_description Plate
_exptl_crystal_F_000 592
_exptl_crystal_size_max 0.40
_exptl_crystal_size_mid 0.20
_exptl_crystal_size_min 0.02
_refine_diff_density_max 1.561
_refine_diff_density_min -1.121
_refine_diff_density_rms 0.265
_refine_ls_extinction_method none
_refine_ls_goodness_of_fit_ref 2.081
_refine_ls_hydrogen_treatment mixed
_refine_ls_matrix_type full
_refine_ls_number_parameters 54
_refine_ls_number_reflns 1366
_refine_ls_number_restraints 0
_refine_ls_restrained_S_all 2.081
_refine_ls_R_factor_all 0.1004
_refine_ls_R_factor_gt 0.0936
_refine_ls_shift/su_max 0.000
_refine_ls_shift/su_mean 0.000
_refine_ls_structure_factor_coef Fsqd
_refine_ls_weighting_details 'calc w=1/[\s^2^(Fo^2^)+(0.1000P)^2^+0.0000P] where P=(Fo^2^+2Fc^2^)/3'
_refine_ls_weighting_scheme calc
_refine_ls_wR_factor_gt 0.3117
_refine_ls_wR_factor_ref 0.3161
_reflns_number_gt 1150
_reflns_number_total 1366
_reflns_threshold_expression >2sigma(I)
_cod_data_source_file ic5030229_si_006.cif
_cod_data_source_block D110
_cod_depositor_comments 'Adding full bibliography for 4342617--4342626.cif.'
_cod_original_cell_volume 1122.4
_cod_original_sg_symbol_Hall -P2bc2ac
_cod_original_sg_symbol_H-M Pcab
_cod_database_code 4342620

loop_
_symmetry_equiv_pos_as_xyz
'x, y, z'
'-x, -y+1/2, z+1/2'
'x+1/2, -y, -z+1/2'
'-x+1/2, y+1/2, -z'
'-x, -y, -z'
'x, y-1/2, -z-1/2'
'-x-1/2, y, z-1/2'
'x-1/2, -y-1/2, z'

loop_
_atom_site_label
_atom_site_type_symbol
_atom_site_fract_x
_atom_site_fract_y
_atom_site_fract_z
_atom_site_U_iso_or_equiv
_atom_site_adp_type
_atom_site_occupancy
_atom_site_symmetry_multiplicity
_atom_site_calc_flag
_atom_site_refinement_flags
Fe1 Fe 0.0000 0.5000 0.5000 0.0124(6) Uani 1 2 d S
Cl1 Cl 0.00924(18) 0.4651(3) 0.60993(9) 0.0225(6) Uani 1 1 d .
Cl3 Cl 0.24070(18) 0.75981(19) 0.50918(9) 0.0189(6) Uani 1 1 d .
N1 N -0.0088(6) 0.0139(8) 0.6010(3) 0.0213(16) Uani 1 1 d .
H1A H -0.1326 -0.0012 0.5913 0.032 Uiso 1 1 calc R
H1B H 0.0633 -0.0492 0.5735 0.032 Uiso 1 1 calc R
H1C H 0.0210 0.1351 0.5992 0.032 Uiso 1 1 calc R
C1 C 0.0263(10) -0.0556(11) 0.6638(3) 0.0295(17) Uani 1 1 d .
H2 H 0.1640 -0.0618 0.6707 0.035 Uiso 1 1 calc R
H3 H -0.0241 -0.1818 0.6670 0.035 Uiso 1 1 calc R
C2 C -0.0600(12) 0.0589(11) 0.7132(3) 0.0357(19) Uani 1 1 d .
H4 H -0.0091 0.1835 0.7110 0.054 Uiso 1 1 calc R
H5 H -0.0308 0.0057 0.7537 0.054 Uiso 1 1 calc R
H6 H -0.1968 0.0627 0.7075 0.054 Uiso 1 1 calc R

loop_
_atom_site_aniso_label
_atom_site_aniso_U_11
_atom_site_aniso_U_22
_atom_site_aniso_U_33
_atom_site_aniso_U_23
_atom_site_aniso_U_13
_atom_site_aniso_U_12
Fe1 0.0070(8) 0.0167(9) 0.0136(9) 0.0008(4) -0.0007(3) 0.0001(4)
Cl1 0.0272(10) 0.0237(10) 0.0166(10) -0.0002(6) -0.0006(5) 0.0007(5)
Cl3 0.0077(8) 0.0184(9) 0.0304(11) 0.0001(5) -0.0002(5) -0.0010(6)
N1 0.019(3) 0.025(4) 0.019(4) -0.005(2) -0.0028(16) -0.002(2)
C1 0.038(4) 0.032(4) 0.018(4) 0.006(3) -0.001(3) 0.009(3)
C2 0.055(5) 0.041(5) 0.011(3) -0.001(3) -0.006(3) 0.016(4)

loop_
_atom_type_symbol
_atom_type_description
_atom_type_scat_dispersion_real
_atom_type_scat_dispersion_imag
_atom_type_scat_source
C C 0.0033 0.0016 'International Tables Vol C Tables 4.2.6.8 and 6.1.1.4'
H H 0.0000 0.0000 'International Tables Vol C Tables 4.2.6.8 and 6.1.1.4'
N N 0.0061 0.0033 'International Tables Vol C Tables 4.2.6.8 and 6.1.1.4'
Cl Cl 0.1484 0.1585 'International Tables Vol C Tables 4.2.6.8 and 6.1.1.4'
Fe Fe 0.3463 0.8444 'International Tables Vol C Tables 4.2.6.8 and 6.1.1.4'

loop_
_geom_angle_atom_site_label_1
_geom_angle_atom_site_label_2
_geom_angle_atom_site_label_3
_geom_angle
_geom_angle_site_symmetry_1
_geom_angle_site_symmetry_3
Cl1 Fe1 Cl1 180.00(6) 5_566 .
Cl1 Fe1 Cl3 89.11(5) 5_566 8_575
Cl1 Fe1 Cl3 90.89(5) . 8_575
Cl1 Fe1 Cl3 90.89(5) 5_566 4_546
Cl1 Fe1 Cl3 89.11(5) . 4_546
Cl3 Fe1 Cl3 180.0 8_575 4_546
Cl1 Fe1 Cl3 89.05(5) 5_566 5_566
Cl1 Fe1 Cl3 90.95(5) . 5_566
Cl3 Fe1 Cl3 91.895(7) 8_575 5_566
Cl3 Fe1 Cl3 88.105(7) 4_546 5_566
Cl1 Fe1 Cl3 90.95(5) 5_566 .
Cl1 Fe1 Cl3 89.05(5) . .
Cl3 Fe1 Cl3 88.105(7) 8_575 .
Cl3 Fe1 Cl3 91.894(7) 4_546 .
Cl3 Fe1 Cl3 180.0 5_566 .
Fe1 Cl3 Fe1 170.06(8) 4_556 .
N1 C1 C2 113.6(6) . .

loop_
_geom_bond_atom_site_label_1
_geom_bond_atom_site_label_2
_geom_bond_distance
_geom_bond_site_symmetry_2
Fe1 Cl1 2.3957(19) 5_566
Fe1 Cl1 2.3957(19) .
Fe1 Cl3 2.5498(13) 8_575
Fe1 Cl3 2.5499(13) 4_546
Fe1 Cl3 2.5603(13) 5_566
Fe1 Cl3 2.5603(13) .
Cl3 Fe1 2.5499(13) 4_556
N1 C1 1.474(10) .
C1 C2 1.490(10) .

loop_
_geom_torsion_atom_site_label_1
_geom_torsion_atom_site_label_2
_geom_torsion_atom_site_label_3
_geom_torsion_atom_site_label_4
_geom_torsion
_geom_torsion_site_symmetry_1
_geom_torsion_site_symmetry_4
Cl1 Fe1 Cl3 Fe1 -31.4(4) 5_566 4_556
Cl1 Fe1 Cl3 Fe1 148.6(4) . 4_556
Cl3 Fe1 Cl3 Fe1 -120.5(4) 8_575 4_556
Cl3 Fe1 Cl3 Fe1 59.5(4) 4_546 4_556
Cl3 Fe1 Cl3 Fe1 1.7(3) 5_566 4_556
